data_4085063
loop_
_publ_author_name
'Ge, Fang'
'Kehr, Gerald'
'Daniliuc, Constantin G.'
'Erker, Gerhard'

_publ_section_title
;
 Reactions of Boroles Formed by 1,1-Carboboration
;
_journal_issue 1
_journal_name_full Organometallics
_journal_page_first 229
_journal_paper_doi 10.1021/om501085j
_journal_volume 34
_journal_year 2015
_chemical_formula_sum 'C44 H33 B2 F15 N2 Si2'
_chemical_formula_weight 952.52
_chemical_name_systematic
; 
 ? 
;
_space_group_IT_number 2
_symmetry_cell_setting triclinic
_symmetry_space_group_name_Hall '-P 1'
_symmetry_space_group_name_H-M 'P -1'
_atom_sites_solution_hydrogens geom
_atom_sites_solution_primary direct
_atom_sites_solution_secondary difmap
_audit_creation_method SHELXL-97
_cell_angle_alpha 70.732(3)
_cell_angle_beta 75.681(2)
_cell_angle_gamma 73.754(4)
_cell_formula_units_Z 2
_cell_length_a 10.0744(3)
_cell_length_b 13.5124(5)
_cell_length_c 19.2866(9)
_cell_measurement_reflns_used 6750
_cell_measurement_temperature 223(2)
_cell_measurement_theta_max 68.25
_cell_measurement_theta_min 0.88
_cell_volume 2344.38(17)
_computing_cell_refinement 'Collect (Nonius B.V., 1998)'
_computing_data_collection 'Collect (Nonius B.V., 1998)'
_computing_data_reduction 'Denzo-SMN (Otwinowski & Minor, 1997)'
_computing_molecular_graphics 'XP (BrukerAXS, 2000)'
_computing_publication_material 'SHELXL-97 (Sheldrick, 1997)'
_computing_structure_refinement 'SHELXL-97 (Sheldrick, 1997)'
_computing_structure_solution 'SHELXS-97 (Sheldrick, 1990)'
_diffrn_ambient_temperature 223(2)
_diffrn_measured_fraction_theta_full 0.954
_diffrn_measured_fraction_theta_max 0.954
_diffrn_measurement_device_type 'Nonius KappaCCD APEXII'
_diffrn_measurement_method '\w and \f scans'
_diffrn_radiation_monochromator graphite
_diffrn_radiation_source 'fine-focus sealed tube'
_diffrn_radiation_type CuK\a
_diffrn_radiation_wavelength 1.54178
_diffrn_reflns_av_R_equivalents 0.039
_diffrn_reflns_av_sigmaI/netI 0.0303
_diffrn_reflns_limit_h_max 11
_diffrn_reflns_limit_h_min 0
_diffrn_reflns_limit_k_max 16
_diffrn_reflns_limit_k_min -15
_diffrn_reflns_limit_l_max 22
_diffrn_reflns_limit_l_min -21
_diffrn_reflns_number 23105
_diffrn_reflns_theta_full 67.43
_diffrn_reflns_theta_max 67.43
_diffrn_reflns_theta_min 3.55
_exptl_absorpt_coefficient_mu 1.520
_exptl_absorpt_correction_T_max 0.9011
_exptl_absorpt_correction_T_min 0.7715
_exptl_absorpt_correction_type multi-scan
_exptl_absorpt_process_details 'Denzo (Otwinowski, Borek, Majewski & Minor, 2003)'
_exptl_crystal_colour 'pale yellow'
_exptl_crystal_density_diffrn 1.349
_exptl_crystal_density_method 'not measured'
_exptl_crystal_description prism
_exptl_crystal_F_000 968
_exptl_crystal_size_max 0.18
_exptl_crystal_size_mid 0.14
_exptl_crystal_size_min 0.07
_refine_diff_density_max 0.395
_refine_diff_density_min -0.374
_refine_diff_density_rms 0.058
_refine_ls_extinction_method none
_refine_ls_goodness_of_fit_ref 1.078
_refine_ls_hydrogen_treatment constr
_refine_ls_matrix_type full
_refine_ls_number_parameters 592
_refine_ls_number_reflns 8042
_refine_ls_number_restraints 12
_refine_ls_restrained_S_all 1.100
_refine_ls_R_factor_all 0.0564
_refine_ls_R_factor_gt 0.0512
_refine_ls_shift/su_max 0.000
_refine_ls_shift/su_mean 0.000
_refine_ls_structure_factor_coef Fsqd
_refine_ls_weighting_details 'calc w=1/[\s^2^(Fo^2^)+(0.0934P)^2^+0.8416P] where P=(Fo^2^+2Fc^2^)/3'
_refine_ls_weighting_scheme calc
_refine_ls_wR_factor_gt 0.1500
_refine_ls_wR_factor_ref 0.1554
_reflns_number_gt 7075
_reflns_number_total 8042
_reflns_threshold_expression >2sigma(I)
_cod_data_source_file om501085j_si_002.cif
_cod_data_source_block erk7413
_cod_depositor_comments 'Adding full bibliography for 4085059--4085063.cif.'
_cod_original_cell_volume 2344.38(16)
_cod_original_sg_symbol_H-M P-1
_cod_database_code 4085063

loop_
_symmetry_equiv_pos_as_xyz
'x, y, z'
'-x, -y, -z'

loop_
_atom_site_label
_atom_site_type_symbol
_atom_site_fract_x
_atom_site_fract_y
_atom_site_fract_z
_atom_site_U_iso_or_equiv
_atom_site_adp_type
_atom_site_occupancy
_atom_site_symmetry_multiplicity
_atom_site_calc_flag
_atom_site_refinement_flags
B1 B 0.6018(2) 0.37227(18) 0.33789(13) 0.0346(5) Uani 1 1 d .
B2 B 0.6329(3) 0.22700(19) 0.17978(13) 0.0381(5) Uani 1 1 d .
Si1 Si 0.51104(6) 0.50137(4) 0.18996(3) 0.04015(17) Uani 1 1 d .
Si2 Si 0.74000(6) 0.19403(5) 0.46552(3) 0.03868(17) Uani 1 1 d .
N51 N 0.69916(18) 0.44968(13) 0.33725(10) 0.0369(4) Uani 1 1 d .
N61 N 0.46304(19) 0.26341(15) 0.17910(10) 0.0421(4) Uani 1 1 d .
C1 C 0.5989(2) 0.37247(16) 0.25315(11) 0.0341(4) Uani 1 1 d .
C2 C 0.6500(2) 0.26997(16) 0.24725(11) 0.0337(4) Uani 1 1 d .
C3 C 0.7044(2) 0.20039(15) 0.31843(11) 0.0334(4) Uani 1 1 d .
C4 C 0.6850(2) 0.25026(16) 0.37143(11) 0.0336(4) Uani 1 1 d .
C5 C 0.5530(3) 0.61960(19) 0.20399(16) 0.0554(6) Uani 1 1 d .
H5A H 0.5031 0.6855 0.1735 0.083 Uiso 1 1 calc R
H5B H 0.6531 0.6160 0.1896 0.083 Uiso 1 1 calc R
H5C H 0.5243 0.6184 0.2561 0.083 Uiso 1 1 calc R
C6 C 0.3148(3) 0.5174(2) 0.21154(15) 0.0531(6) Uani 1 1 d .
H6A H 0.2871 0.4789 0.2631 0.080 Uiso 1 1 calc R
H6B H 0.2858 0.4886 0.1792 0.080 Uiso 1 1 calc R
H6C H 0.2704 0.5930 0.2034 0.080 Uiso 1 1 calc R
C7 C 0.5639(3) 0.5275(2) 0.08607(14) 0.0550(6) Uani 1 1 d .
H7A H 0.5103 0.5967 0.0616 0.082 Uiso 1 1 calc R
H7B H 0.5456 0.4716 0.0709 0.082 Uiso 1 1 calc R
H7C H 0.6632 0.5278 0.0721 0.082 Uiso 1 1 calc R
C8 C 0.6230(3) 0.2684(2) 0.53199(14) 0.0588(6) Uani 1 1 d .
H8A H 0.6527 0.2378 0.5802 0.088 Uiso 1 1 calc R
H8B H 0.5270 0.2625 0.5371 0.088 Uiso 1 1 calc R
H8C H 0.6283 0.3434 0.5132 0.088 Uiso 1 1 calc R
C9 C 0.9211(3) 0.2136(3) 0.45551(16) 0.0673(8) Uani 1 1 d .
H9A H 0.9229 0.2889 0.4324 0.101 Uiso 1 1 calc R
H9B H 0.9865 0.1711 0.4246 0.101 Uiso 1 1 calc R
H9C H 0.9477 0.1911 0.5043 0.101 Uiso 1 1 calc R
C10 C 0.7374(4) 0.0490(2) 0.51198(14) 0.0631(7) Uani 1 1 d .
H10A H 0.7523 0.0304 0.5629 0.095 Uiso 1 1 calc R
H10B H 0.8114 0.0050 0.4851 0.095 Uiso 1 1 calc R
H10C H 0.6473 0.0364 0.5119 0.095 Uiso 1 1 calc R
C11 C 0.4413(2) 0.39697(17) 0.38199(12) 0.0381(4) Uani 1 1 d .
C12 C 0.3583(2) 0.49738(19) 0.38700(13) 0.0470(5) Uani 1 1 d .
H12 H 0.3996 0.5574 0.3691 0.056 Uiso 1 1 calc R
C13 C 0.2158(3) 0.5106(2) 0.41783(15) 0.0597(7) Uani 1 1 d .
H13 H 0.1634 0.5789 0.4212 0.072 Uiso 1 1 calc R
C14 C 0.1512(3) 0.4251(3) 0.44324(15) 0.0595(7) Uani 1 1 d .
H14 H 0.0546 0.4346 0.4626 0.071 Uiso 1 1 calc R
C15 C 0.2305(2) 0.3251(2) 0.43983(14) 0.0526(6) Uani 1 1 d .
H15 H 0.1883 0.2655 0.4577 0.063 Uiso 1 1 calc R
C16 C 0.3717(2) 0.31191(19) 0.41036(13) 0.0444(5) Uani 1 1 d .
H16 H 0.4235 0.2426 0.4093 0.053 Uiso 1 1 calc R
C21 C 0.7767(2) 0.08424(16) 0.33240(11) 0.0361(4) Uani 1 1 d .
F22 F 0.56180(15) 0.02853(12) 0.36921(9) 0.0569(4) Uani 1 1 d .
C22 C 0.7035(2) 0.00274(18) 0.35846(12) 0.0428(5) Uani 1 1 d .
F23 F 0.6916(2) -0.17961(12) 0.39684(10) 0.0787(5) Uani 1 1 d .
C23 C 0.7677(3) -0.10422(19) 0.37414(14) 0.0537(6) Uani 1 1 d .
F24 F 0.9747(2) -0.23759(12) 0.37913(11) 0.0862(6) Uani 1 1 d .
C24 C 0.9101(3) -0.13311(18) 0.36509(15) 0.0591(7) Uani 1 1 d .
F25 F 1.12847(17) -0.08429(15) 0.33139(12) 0.0834(6) Uani 1 1 d .
C25 C 0.9881(3) -0.0562(2) 0.34051(15) 0.0555(6) Uani 1 1 d .
F26 F 1.00057(14) 0.12446(12) 0.29945(9) 0.0597(4) Uani 1 1 d .
C26 C 0.9209(2) 0.05130(18) 0.32437(13) 0.0453(5) Uani 1 1 d .
C31 C 0.7220(2) 0.27162(17) 0.09593(12) 0.0409(5) Uani 1 1 d .
F32 F 0.86082(15) 0.35615(12) 0.13311(8) 0.0570(4) Uani 1 1 d .
C32 C 0.8299(2) 0.32529(18) 0.08008(13) 0.0453(5) Uani 1 1 d .
F33 F 1.02154(19) 0.39674(16) 0.00186(11) 0.0797(5) Uani 1 1 d .
C33 C 0.9167(3) 0.3480(2) 0.01156(15) 0.0547(6) Uani 1 1 d .
F34 F 0.9792(2) 0.34261(17) -0.11299(9) 0.0878(6) Uani 1 1 d .
C34 C 0.8966(3) 0.3187(2) -0.04617(14) 0.0606(7) Uani 1 1 d .
F35 F 0.7755(2) 0.23093(15) -0.08872(9) 0.0759(5) Uani 1 1 d .
C35 C 0.7941(3) 0.2633(2) -0.03379(14) 0.0567(7) Uani 1 1 d .
F36 F 0.61903(16) 0.18093(12) 0.04333(8) 0.0588(4) Uani 1 1 d .
C36 C 0.7131(3) 0.24003(19) 0.03548(13) 0.0469(5) Uani 1 1 d .
C41 C 0.6787(3) 0.09491(18) 0.19167(13) 0.0484(6) Uani 1 1 d .
F42 F 0.4514(2) 0.05658(16) 0.21154(15) 0.0971(7) Uani 1 1 d .
C42 C 0.5911(4) 0.0237(2) 0.20425(17) 0.0688(8) Uani 1 1 d .
F43 F 0.5515(4) -0.14740(18) 0.22323(18) 0.1387(11) Uani 1 1 d .
C43 C 0.6418(6) -0.0839(3) 0.2098(2) 0.0920(12) Uani 1 1 d .
F44 F 0.8306(4) -0.23127(15) 0.20738(14) 0.1373(12) Uani 1 1 d U
C44 C 0.7793(6) -0.1261(2) 0.20133(18) 0.0920(13) Uani 1 1 d .
F45 F 1.0112(3) -0.10065(16) 0.17993(12) 0.1138(9) Uani 1 1 d U
C45 C 0.8719(4) -0.0615(3) 0.18754(16) 0.0818(11) Uani 1 1 d .
F46 F 0.91576(16) 0.10619(13) 0.17019(8) 0.0655(4) Uani 1 1 d .
C46 C 0.8195(3) 0.0467(2) 0.18278(14) 0.0590(7) Uani 1 1 d .
C52 C 0.6738(3) 0.50750(18) 0.38565(13) 0.0460(5) Uani 1 1 d .
H52 H 0.5909 0.5076 0.4212 0.055 Uiso 1 1 calc R
C53 C 0.7662(3) 0.5670(2) 0.38465(16) 0.0583(7) Uani 1 1 d .
H53 H 0.7457 0.6077 0.4186 0.070 Uiso 1 1 calc R
C54 C 0.8873(3) 0.5659(2) 0.33391(17) 0.0610(7) Uani 1 1 d .
H54 H 0.9511 0.6060 0.3325 0.073 Uiso 1 1 calc R
C55 C 0.9154(3) 0.5051(2) 0.28449(16) 0.0563(6) Uani 1 1 d .
H55 H 0.9990 0.5025 0.2495 0.068 Uiso 1 1 calc R
C56 C 0.8195(2) 0.44875(19) 0.28749(13) 0.0456(5) Uani 1 1 d .
H56 H 0.8382 0.4080 0.2536 0.055 Uiso 1 1 calc R
C62 C 0.3779(3) 0.2397(2) 0.24562(14) 0.0524(6) Uani 1 1 d .
H62 H 0.4183 0.2106 0.2891 0.063 Uiso 1 1 calc R
C63 C 0.2350(3) 0.2564(3) 0.25255(17) 0.0652(7) Uani 1 1 d .
H63 H 0.1790 0.2387 0.2998 0.078 Uiso 1 1 calc R
C64 C 0.1749(3) 0.2991(3) 0.1894(2) 0.0725(8) Uani 1 1 d .
H64 H 0.0778 0.3086 0.1926 0.087 Uiso 1 1 calc R
C65 C 0.2598(3) 0.3278(3) 0.12143(18) 0.0638(7) Uani 1 1 d .
H65 H 0.2207 0.3595 0.0776 0.077 Uiso 1 1 calc R
C66 C 0.4028(3) 0.3097(2) 0.11810(14) 0.0501(6) Uani 1 1 d .
H66 H 0.4598 0.3304 0.0715 0.060 Uiso 1 1 calc R

loop_
_atom_site_aniso_label
_atom_site_aniso_U_11
_atom_site_aniso_U_22
_atom_site_aniso_U_33
_atom_site_aniso_U_23
_atom_site_aniso_U_13
_atom_site_aniso_U_12
B1 0.0366(12) 0.0319(11) 0.0366(11) -0.0122(9) -0.0080(9) -0.0048(9)
B2 0.0422(13) 0.0362(12) 0.0382(12) -0.0133(10) -0.0084(10) -0.0071(10)
Si1 0.0477(3) 0.0312(3) 0.0400(3) -0.0080(2) -0.0143(3) -0.0027(2)
Si2 0.0404(3) 0.0396(3) 0.0341(3) -0.0085(2) -0.0088(2) -0.0054(2)
N51 0.0406(9) 0.0316(8) 0.0397(9) -0.0112(7) -0.0111(7) -0.0044(7)
N61 0.0438(10) 0.0448(10) 0.0431(10) -0.0166(8) -0.0088(8) -0.0117(8)
C1 0.0347(10) 0.0326(10) 0.0358(10) -0.0102(8) -0.0068(8) -0.0071(8)
C2 0.0336(10) 0.0325(10) 0.0350(10) -0.0104(8) -0.0052(8) -0.0065(8)
C3 0.0323(10) 0.0295(9) 0.0365(10) -0.0082(8) -0.0052(8) -0.0060(8)
C4 0.0304(10) 0.0336(10) 0.0362(10) -0.0109(8) -0.0038(8) -0.0064(8)
C5 0.0736(17) 0.0336(11) 0.0594(15) -0.0076(10) -0.0253(13) -0.0066(11)
C6 0.0532(14) 0.0483(13) 0.0562(14) -0.0138(11) -0.0219(11) 0.0014(11)
C7 0.0712(17) 0.0430(12) 0.0436(13) -0.0057(10) -0.0171(12) -0.0025(11)
C8 0.0689(17) 0.0624(16) 0.0440(13) -0.0203(12) -0.0125(12) -0.0035(13)
C9 0.0533(15) 0.095(2) 0.0553(15) -0.0111(15) -0.0202(12) -0.0200(15)
C10 0.095(2) 0.0473(14) 0.0394(13) -0.0041(11) -0.0129(13) -0.0117(14)
C11 0.0371(11) 0.0418(11) 0.0353(10) -0.0139(9) -0.0085(8) -0.0026(9)
C12 0.0446(12) 0.0464(12) 0.0468(12) -0.0173(10) -0.0091(10) 0.0010(10)
C13 0.0486(14) 0.0677(17) 0.0543(14) -0.0281(13) -0.0100(11) 0.0147(13)
C14 0.0350(12) 0.086(2) 0.0539(15) -0.0264(14) -0.0031(10) -0.0039(12)
C15 0.0405(12) 0.0705(16) 0.0468(13) -0.0168(12) -0.0055(10) -0.0133(11)
C16 0.0393(12) 0.0483(12) 0.0446(12) -0.0144(10) -0.0065(9) -0.0066(9)
C21 0.0421(11) 0.0322(10) 0.0329(10) -0.0096(8) -0.0072(8) -0.0050(8)
F22 0.0527(8) 0.0557(8) 0.0629(9) -0.0150(7) -0.0001(6) -0.0233(7)
C22 0.0536(13) 0.0371(11) 0.0373(11) -0.0086(9) -0.0078(9) -0.0111(10)
F23 0.1260(15) 0.0406(8) 0.0734(11) -0.0025(7) -0.0189(10) -0.0386(9)
C23 0.0835(19) 0.0344(11) 0.0435(12) -0.0063(9) -0.0147(12) -0.0154(12)
F24 0.1271(16) 0.0332(7) 0.0903(13) -0.0187(8) -0.0444(12) 0.0194(9)
C24 0.089(2) 0.0291(11) 0.0558(15) -0.0128(10) -0.0263(14) 0.0055(12)
F25 0.0552(10) 0.0760(11) 0.1098(15) -0.0392(11) -0.0243(9) 0.0248(8)
C25 0.0525(14) 0.0488(14) 0.0588(15) -0.0206(12) -0.0173(12) 0.0124(11)
F26 0.0413(7) 0.0558(8) 0.0810(10) -0.0227(8) -0.0023(7) -0.0115(6)
C26 0.0457(12) 0.0385(11) 0.0493(13) -0.0151(10) -0.0077(10) -0.0026(10)
C31 0.0453(12) 0.0382(11) 0.0374(11) -0.0132(9) -0.0089(9) -0.0016(9)
F32 0.0562(8) 0.0679(9) 0.0552(8) -0.0241(7) -0.0035(6) -0.0236(7)
C32 0.0483(13) 0.0423(11) 0.0421(12) -0.0128(9) -0.0082(10) -0.0031(10)
F33 0.0697(10) 0.0858(12) 0.0767(11) -0.0182(9) 0.0117(9) -0.0330(9)
C33 0.0499(14) 0.0508(14) 0.0526(14) -0.0096(11) 0.0021(11) -0.0098(11)
F34 0.0910(13) 0.0965(13) 0.0464(9) -0.0112(9) 0.0173(8) -0.0104(11)
C34 0.0639(16) 0.0579(15) 0.0386(13) -0.0097(11) 0.0062(11) 0.0025(13)
F35 0.1046(13) 0.0790(11) 0.0423(8) -0.0304(8) -0.0133(8) -0.0006(10)
C35 0.0698(17) 0.0549(14) 0.0377(12) -0.0194(11) -0.0099(11) 0.0068(13)
F36 0.0733(10) 0.0618(9) 0.0531(8) -0.0280(7) -0.0145(7) -0.0156(7)
C36 0.0541(13) 0.0429(12) 0.0420(12) -0.0154(10) -0.0112(10) -0.0011(10)
C41 0.0703(16) 0.0372(11) 0.0391(11) -0.0150(9) -0.0121(11) -0.0062(11)
F42 0.1017(15) 0.0668(11) 0.146(2) -0.0281(12) -0.0422(14) -0.0382(11)
C42 0.111(3) 0.0440(14) 0.0627(17) -0.0191(12) -0.0223(16) -0.0220(15)
F43 0.232(3) 0.0631(12) 0.154(2) -0.0280(14) -0.053(2) -0.0703(17)
C43 0.162(4) 0.0446(16) 0.084(2) -0.0257(16) -0.031(2) -0.028(2)
F44 0.247(3) 0.0382(9) 0.1004(17) -0.0290(10) -0.0162(18) 0.0092(14)
C44 0.177(4) 0.0349(15) 0.0562(18) -0.0183(13) -0.017(2) -0.007(2)
F45 0.1336(18) 0.0697(12) 0.0732(12) -0.0119(10) 0.0083(12) 0.0469(12)
C45 0.118(3) 0.0535(17) 0.0424(14) -0.0171(12) -0.0022(15) 0.0258(19)
F46 0.0563(9) 0.0599(9) 0.0521(8) -0.0068(7) 0.0004(7) 0.0124(7)
C46 0.085(2) 0.0422(13) 0.0371(12) -0.0112(10) -0.0039(12) 0.0002(13)
C52 0.0575(14) 0.0385(11) 0.0463(12) -0.0146(9) -0.0179(10) -0.0061(10)
C53 0.0811(19) 0.0406(12) 0.0666(16) -0.0158(11) -0.0340(15) -0.0142(12)
C54 0.0723(18) 0.0436(13) 0.0771(18) -0.0035(12) -0.0357(15) -0.0243(12)
C55 0.0523(14) 0.0549(14) 0.0627(16) -0.0048(12) -0.0148(12) -0.0226(12)
C56 0.0447(12) 0.0451(12) 0.0489(12) -0.0132(10) -0.0078(10) -0.0126(10)
C62 0.0528(14) 0.0634(15) 0.0488(13) -0.0188(11) -0.0059(11) -0.0237(12)
C63 0.0512(15) 0.090(2) 0.0656(17) -0.0291(15) -0.0004(13) -0.0316(14)
C64 0.0484(15) 0.097(2) 0.088(2) -0.0405(19) -0.0146(15) -0.0192(15)
C65 0.0546(15) 0.0760(18) 0.0696(18) -0.0259(15) -0.0242(13) -0.0095(13)
C66 0.0521(13) 0.0548(14) 0.0475(13) -0.0181(11) -0.0140(11) -0.0088(11)

loop_
_atom_type_symbol
_atom_type_description
_atom_type_scat_dispersion_real
_atom_type_scat_dispersion_imag
_atom_type_scat_source
C C 0.0181 0.0091 'International Tables Vol C Tables 4.2.6.8 and 6.1.1.4'
H H 0.0000 0.0000 'International Tables Vol C Tables 4.2.6.8 and 6.1.1.4'
B B 0.0090 0.0039 'International Tables Vol C Tables 4.2.6.8 and 6.1.1.4'
N N 0.0311 0.0180 'International Tables Vol C Tables 4.2.6.8 and 6.1.1.4'
F F 0.0727 0.0534 'International Tables Vol C Tables 4.2.6.8 and 6.1.1.4'
Si Si 0.2541 0.3302 'International Tables Vol C Tables 4.2.6.8 and 6.1.1.4'

loop_
_geom_angle_atom_site_label_1
_geom_angle_atom_site_label_2
_geom_angle_atom_site_label_3
_geom_angle
N51 B1 C4 106.25(16)
N51 B1 C11 115.28(17)
C4 B1 C11 112.34(17)
N51 B1 C1 111.54(16)
C4 B1 C1 101.40(15)
C11 B1 C1 109.14(16)
N61 B2 C2 103.26(16)
N61 B2 C31 110.86(17)
C2 B2 C31 117.44(17)
N61 B2 C41 107.10(17)
C2 B2 C41 116.67(18)
C31 B2 C41 101.31(17)
C5 Si1 C7 100.96(12)
C5 Si1 C6 107.87(12)
C7 Si1 C6 107.00(12)
C5 Si1 C1 110.05(10)
C7 Si1 C1 119.37(10)
C6 Si1 C1 110.74(10)
C8 Si2 C9 107.08(15)
C8 Si2 C10 105.81(13)
C9 Si2 C10 108.89(15)
C8 Si2 C4 110.75(11)
C9 Si2 C4 108.46(11)
C10 Si2 C4 115.53(11)
C52 N51 C56 118.5(2)
C52 N51 B1 124.88(18)
C56 N51 B1 116.47(17)
C66 N61 C62 117.6(2)
C66 N61 B2 125.61(19)
C62 N61 B2 116.69(19)
C2 C1 B1 108.65(17)
C2 C1 Si1 133.32(16)
B1 C1 Si1 117.54(13)
C1 C2 C3 108.18(17)
C1 C2 B2 125.20(18)
C3 C2 B2 126.03(17)
C4 C3 C21 119.67(18)
C4 C3 C2 115.39(17)
C21 C3 C2 124.93(17)
C3 C4 B1 105.86(17)
C3 C4 Si2 128.57(15)
B1 C4 Si2 125.57(14)
Si1 C5 H5A 109.5
Si1 C5 H5B 109.5
H5A C5 H5B 109.5
Si1 C5 H5C 109.5
H5A C5 H5C 109.5
H5B C5 H5C 109.5
Si1 C6 H6A 109.5
Si1 C6 H6B 109.5
H6A C6 H6B 109.5
Si1 C6 H6C 109.5
H6A C6 H6C 109.5
H6B C6 H6C 109.5
Si1 C7 H7A 109.5
Si1 C7 H7B 109.5
H7A C7 H7B 109.5
Si1 C7 H7C 109.5
H7A C7 H7C 109.5
H7B C7 H7C 109.5
Si2 C8 H8A 109.5
Si2 C8 H8B 109.5
H8A C8 H8B 109.5
Si2 C8 H8C 109.5
H8A C8 H8C 109.5
H8B C8 H8C 109.5
Si2 C9 H9A 109.5
Si2 C9 H9B 109.5
H9A C9 H9B 109.5
Si2 C9 H9C 109.5
H9A C9 H9C 109.5
H9B C9 H9C 109.5
Si2 C10 H10A 109.5
Si2 C10 H10B 109.5
H10A C10 H10B 109.5
Si2 C10 H10C 109.5
H10A C10 H10C 109.5
H10B C10 H10C 109.5
C16 C11 C12 115.3(2)
C16 C11 B1 117.18(18)
C12 C11 B1 127.0(2)
C13 C12 C11 121.7(2)
C13 C12 H12 119.1
C11 C12 H12 119.1
C14 C13 C12 120.8(2)
C14 C13 H13 119.6
C12 C13 H13 119.6
C13 C14 C15 118.8(2)
C13 C14 H14 120.6
C15 C14 H14 120.6
C14 C15 C16 120.3(3)
C14 C15 H15 119.8
C16 C15 H15 119.8
C15 C16 C11 123.0(2)
C15 C16 H16 118.5
C11 C16 H16 118.5
C26 C21 C22 115.54(19)
C26 C21 C3 121.97(19)
C22 C21 C3 122.38(19)
F22 C22 C23 117.7(2)
F22 C22 C21 119.06(19)
C23 C22 C21 123.2(2)
F23 C23 C24 120.1(2)
F23 C23 C22 120.6(3)
C24 C23 C22 119.3(2)
F24 C24 C23 120.0(3)
F24 C24 C25 119.8(3)
C23 C24 C25 120.2(2)
F25 C25 C24 120.4(2)
F25 C25 C26 120.1(3)
C24 C25 C26 119.5(2)
F26 C26 C21 119.83(19)
F26 C26 C25 117.9(2)
C21 C26 C25 122.3(2)
C32 C31 C36 112.5(2)
C32 C31 B2 125.20(19)
C36 C31 B2 121.3(2)
F32 C32 C33 114.7(2)
F32 C32 C31 121.2(2)
C33 C32 C31 124.1(2)
F33 C33 C34 120.0(2)
F33 C33 C32 120.2(2)
C34 C33 C32 119.8(2)
F34 C34 C35 121.3(3)
F34 C34 C33 119.7(3)
C35 C34 C33 119.0(2)
F35 C35 C34 120.1(2)
F35 C35 C36 120.7(3)
C34 C35 C36 119.2(2)
F36 C36 C35 115.0(2)
F36 C36 C31 119.8(2)
C35 C36 C31 125.3(2)
C46 C41 C42 113.1(2)
C46 C41 B2 118.6(2)
C42 C41 B2 128.1(2)
F42 C42 C43 115.2(3)
F42 C42 C41 121.8(2)
C43 C42 C41 122.9(4)
C44 C43 F43 119.3(3)
C44 C43 C42 121.1(4)
F43 C43 C42 119.6(4)
C43 C44 F44 121.9(4)
C43 C44 C45 119.5(3)
F44 C44 C45 118.6(5)
F45 C45 C44 121.7(3)
F45 C45 C46 119.4(4)
C44 C45 C46 118.9(4)
F46 C46 C41 119.3(2)
F46 C46 C45 116.2(3)
C41 C46 C45 124.4(3)
N51 C52 C53 121.8(2)
N51 C52 H52 119.1
C53 C52 H52 119.1
C54 C53 C52 119.3(2)
C54 C53 H53 120.3
C52 C53 H53 120.3
C53 C54 C55 119.3(2)
C53 C54 H54 120.3
C55 C54 H54 120.3
C56 C55 C54 118.8(3)
C56 C55 H55 120.6
C54 C55 H55 120.6
N51 C56 C55 122.3(2)
N51 C56 H56 118.9
C55 C56 H56 118.9
N61 C62 C63 122.8(2)
N61 C62 H62 118.6
C63 C62 H62 118.6
C62 C63 C64 119.1(3)
C62 C63 H63 120.5
C64 C63 H63 120.5
C63 C64 C65 118.7(3)
C63 C64 H64 120.7
C65 C64 H64 120.7
C64 C65 C66 119.5(3)
C64 C65 H65 120.3
C66 C65 H65 120.3
N61 C66 C65 122.2(2)
N61 C66 H66 118.9
C65 C66 H66 118.9

loop_
_geom_bond_atom_site_label_1
_geom_bond_atom_site_label_2
_geom_bond_distance
B1 N51 1.617(3)
B1 C4 1.622(3)
B1 C11 1.629(3)
B1 C1 1.641(3)
B2 N61 1.645(3)
B2 C2 1.651(3)
B2 C31 1.651(3)
B2 C41 1.665(3)
Si1 C5 1.877(3)
Si1 C7 1.880(3)
Si1 C6 1.882(3)
Si1 C1 1.890(2)
Si2 C8 1.866(3)
Si2 C9 1.870(3)
Si2 C10 1.871(3)
Si2 C4 1.879(2)
N51 C52 1.341(3)
N51 C56 1.347(3)
N61 C66 1.341(3)
N61 C62 1.350(3)
C1 C2 1.368(3)
C2 C3 1.517(3)
C3 C4 1.349(3)
C3 C21 1.498(3)
C5 H5A 0.9700
C5 H5B 0.9700
C5 H5C 0.9700
C6 H6A 0.9700
C6 H6B 0.9700
C6 H6C 0.9700
C7 H7A 0.9700
C7 H7B 0.9700
C7 H7C 0.9700
C8 H8A 0.9700
C8 H8B 0.9700
C8 H8C 0.9700
C9 H9A 0.9700
C9 H9B 0.9700
C9 H9C 0.9700
C10 H10A 0.9700
C10 H10B 0.9700
C10 H10C 0.9700
C11 C16 1.399(3)
C11 C12 1.400(3)
C12 C13 1.397(4)
C12 H12 0.9400
C13 C14 1.375(4)
C13 H13 0.9400
C14 C15 1.377(4)
C14 H14 0.9400
C15 C16 1.379(3)
C15 H15 0.9400
C16 H16 0.9400
C21 C26 1.381(3)
C21 C22 1.384(3)
F22 C22 1.351(3)
C22 C23 1.373(3)
F23 C23 1.340(3)
C23 C24 1.359(4)
F24 C24 1.346(3)
C24 C25 1.367(4)
F25 C25 1.340(3)
C25 C26 1.386(3)
F26 C26 1.339(3)
C31 C32 1.389(3)
C31 C36 1.397(3)
F32 C32 1.352(3)
C32 C33 1.384(3)
F33 C33 1.340(3)
C33 C34 1.373(4)
F34 C34 1.343(3)
C34 C35 1.369(4)
F35 C35 1.342(3)
C35 C36 1.370(4)
F36 C36 1.353(3)
C41 C46 1.379(4)
C41 C42 1.407(4)
F42 C42 1.339(4)
C42 C43 1.376(4)
F43 C43 1.343(5)
C43 C44 1.334(6)
F44 C44 1.345(4)
C44 C45 1.372(6)
F45 C45 1.344(4)
C45 C46 1.388(4)
F46 C46 1.356(4)
C52 C53 1.383(3)
C52 H52 0.9400
C53 C54 1.362(4)
C53 H53 0.9400
C54 C55 1.384(4)
C54 H54 0.9400
C55 C56 1.368(3)
C55 H55 0.9400
C56 H56 0.9400
C62 C63 1.374(4)
C62 H62 0.9400
C63 C64 1.374(5)
C63 H63 0.9400
C64 C65 1.377(5)
C64 H64 0.9400
C65 C66 1.381(4)
C65 H65 0.9400
C66 H66 0.9400

loop_
_geom_torsion_atom_site_label_1
_geom_torsion_atom_site_label_2
_geom_torsion_atom_site_label_3
_geom_torsion_atom_site_label_4
_geom_torsion
C4 B1 N51 C52 -104.8(2)
C11 B1 N51 C52 20.3(3)
C1 B1 N51 C52 145.52(19)
C4 B1 N51 C56 70.1(2)
C11 B1 N51 C56 -164.80(18)
C1 B1 N51 C56 -39.6(2)
C2 B2 N61 C66 135.4(2)
C31 B2 N61 C66 8.8(3)
C41 B2 N61 C66 -100.9(2)
C2 B2 N61 C62 -47.9(2)
C31 B2 N61 C62 -174.54(19)
C41 B2 N61 C62 75.8(2)
N51 B1 C1 C2 119.97(18)
C4 B1 C1 C2 7.2(2)
C11 B1 C1 C2 -111.49(19)
N51 B1 C1 Si1 -66.97(19)
C4 B1 C1 Si1 -179.70(13)
C11 B1 C1 Si1 61.6(2)
C5 Si1 C1 C2 -149.7(2)
C7 Si1 C1 C2 -33.8(3)
C6 Si1 C1 C2 91.1(2)
C5 Si1 C1 B1 39.30(19)
C7 Si1 C1 B1 155.25(16)
C6 Si1 C1 B1 -79.87(17)
B1 C1 C2 C3 -6.6(2)
Si1 C1 C2 C3 -178.09(16)
B1 C1 C2 B2 165.06(18)
Si1 C1 C2 B2 -6.5(3)
N61 B2 C2 C1 -52.5(3)
C31 B2 C2 C1 69.9(3)
C41 B2 C2 C1 -169.6(2)
N61 B2 C2 C3 117.7(2)
C31 B2 C2 C3 -120.0(2)
C41 B2 C2 C3 0.5(3)
C1 C2 C3 C4 3.3(2)
B2 C2 C3 C4 -168.19(19)
C1 C2 C3 C21 -176.21(19)
B2 C2 C3 C21 12.3(3)
C21 C3 C4 B1 -178.80(17)
C2 C3 C4 B1 1.6(2)
C21 C3 C4 Si2 1.1(3)
C2 C3 C4 Si2 -178.50(14)
N51 B1 C4 C3 -121.72(17)
C11 B1 C4 C3 111.35(19)
C1 B1 C4 C3 -5.0(2)
N51 B1 C4 Si2 58.4(2)
C11 B1 C4 Si2 -68.5(2)
C1 B1 C4 Si2 175.08(13)
C8 Si2 C4 C3 -153.6(2)
C9 Si2 C4 C3 89.1(2)
C10 Si2 C4 C3 -33.4(2)
C8 Si2 C4 B1 26.2(2)
C9 Si2 C4 B1 -91.0(2)
C10 Si2 C4 B1 146.46(18)
N51 B1 C11 C16 -154.81(18)
C4 B1 C11 C16 -32.9(3)
C1 B1 C11 C16 78.8(2)
N51 B1 C11 C12 33.7(3)
C4 B1 C11 C12 155.6(2)
C1 B1 C11 C12 -92.7(2)
C16 C11 C12 C13 -0.4(3)
B1 C11 C12 C13 171.2(2)
C11 C12 C13 C14 -1.2(4)
C12 C13 C14 C15 1.9(4)
C13 C14 C15 C16 -1.0(4)
C14 C15 C16 C11 -0.7(4)
C12 C11 C16 C15 1.4(3)
B1 C11 C16 C15 -171.0(2)
C4 C3 C21 C26 -80.2(3)
C2 C3 C21 C26 99.3(2)
C4 C3 C21 C22 95.8(2)
C2 C3 C21 C22 -84.7(3)
C26 C21 C22 F22 178.70(19)
C3 C21 C22 F22 2.5(3)
C26 C21 C22 C23 -1.3(3)
C3 C21 C22 C23 -177.6(2)
F22 C22 C23 F23 2.2(3)
C21 C22 C23 F23 -177.7(2)
F22 C22 C23 C24 -179.0(2)
C21 C22 C23 C24 1.1(4)
F23 C23 C24 F24 -0.2(4)
C22 C23 C24 F24 -179.0(2)
F23 C23 C24 C25 178.7(2)
C22 C23 C24 C25 -0.1(4)
F24 C24 C25 F25 -1.0(4)
C23 C24 C25 F25 -179.9(2)
F24 C24 C25 C26 178.4(2)
C23 C24 C25 C26 -0.5(4)
C22 C21 C26 F26 180.0(2)
C3 C21 C26 F26 -3.8(3)
C22 C21 C26 C25 0.7(3)
C3 C21 C26 C25 177.0(2)
F25 C25 C26 F26 0.3(4)
C24 C25 C26 F26 -179.1(2)
F25 C25 C26 C21 179.6(2)
C24 C25 C26 C21 0.2(4)
N61 B2 C31 C32 131.4(2)
C2 B2 C31 C32 13.1(3)
C41 B2 C31 C32 -115.2(2)
N61 B2 C31 C36 -61.2(3)
C2 B2 C31 C36 -179.55(19)
C41 B2 C31 C36 52.2(3)
C36 C31 C32 F32 -175.77(19)
B2 C31 C32 F32 -7.4(3)
C36 C31 C32 C33 1.8(3)
B2 C31 C32 C33 170.1(2)
F32 C32 C33 F33 0.1(3)
C31 C32 C33 F33 -177.6(2)
F32 C32 C33 C34 178.9(2)
C31 C32 C33 C34 1.2(4)
F33 C33 C34 F34 -2.4(4)
C32 C33 C34 F34 178.7(2)
F33 C33 C34 C35 176.2(2)
C32 C33 C34 C35 -2.6(4)
F34 C34 C35 F35 0.7(4)
C33 C34 C35 F35 -177.9(2)
F34 C34 C35 C36 179.5(2)
C33 C34 C35 C36 0.9(4)
F35 C35 C36 F36 1.7(3)
C34 C35 C36 F36 -177.1(2)
F35 C35 C36 C31 -178.7(2)
C34 C35 C36 C31 2.4(4)
C32 C31 C36 F36 175.89(19)
B2 C31 C36 F36 7.0(3)
C32 C31 C36 C35 -3.6(3)
B2 C31 C36 C35 -172.5(2)
N61 B2 C41 C46 170.12(19)
C2 B2 C41 C46 -74.9(3)
C31 B2 C41 C46 53.9(2)
N61 B2 C41 C42 -4.2(3)
C2 B2 C41 C42 110.9(3)
C31 B2 C41 C42 -120.4(3)
C46 C41 C42 F42 -177.6(3)
B2 C41 C42 F42 -3.1(4)
C46 C41 C42 C43 2.3(4)
B2 C41 C42 C43 176.8(3)
F42 C42 C43 C44 178.0(3)
C41 C42 C43 C44 -1.8(5)
F42 C42 C43 F43 -1.4(5)
C41 C42 C43 F43 178.7(3)
F43 C43 C44 F44 -1.3(6)
C42 C43 C44 F44 179.2(3)
F43 C43 C44 C45 180.0(3)
C42 C43 C44 C45 0.5(5)
C43 C44 C45 F45 178.8(3)
F44 C44 C45 F45 0.1(5)
C43 C44 C45 C46 0.1(5)
F44 C44 C45 C46 -178.7(3)
C42 C41 C46 F46 179.9(2)
B2 C41 C46 F46 4.8(3)
C42 C41 C46 C45 -1.7(4)
B2 C41 C46 C45 -176.8(2)
F45 C45 C46 F46 0.3(4)
C44 C45 C46 F46 179.0(2)
F45 C45 C46 C41 -178.2(2)
C44 C45 C46 C41 0.6(4)
C56 N51 C52 C53 1.2(3)
B1 N51 C52 C53 176.0(2)
N51 C52 C53 C54 -0.9(4)
C52 C53 C54 C55 -0.1(4)
C53 C54 C55 C56 0.8(4)
C52 N51 C56 C55 -0.4(3)
B1 N51 C56 C55 -175.7(2)
C54 C55 C56 N51 -0.6(4)
C66 N61 C62 C63 3.2(4)
B2 N61 C62 C63 -173.8(2)
N61 C62 C63 C64 -0.2(4)
C62 C63 C64 C65 -2.5(5)
C63 C64 C65 C66 2.2(5)
C62 N61 C66 C65 -3.5(4)
B2 N61 C66 C65 173.1(2)
C64 C65 C66 N61 0.9(4)

loop_
_platon_squeeze_void_nr
_platon_squeeze_void_average_x
_platon_squeeze_void_average_y
_platon_squeeze_void_average_z
_platon_squeeze_void_volume
_platon_squeeze_void_count_electrons
_platon_squeeze_void_content
1 -0.019 0.000 0.000 317 52 ' '
